data_7709309
loop_
_publ_author_name
'Wang, Yilun'
'Sun, Yue'
'Bai, Wei'
'Zhou, Yan'
'Bao, Xiao'
'Yang, Li'

_publ_section_title
;
 Synthesis, Structure and Aromaticity of Metallapyridinium Complexes
;
_journal_name_full 'Dalton Transactions'
_journal_paper_doi 10.1039/D1DT04096K
_journal_year 2022
_chemical_formula_moiety 'C48 H45 Cl3 N P3 Re, C3 H6 O, C24 H20 B'
_chemical_formula_sum 'C75 H71 B Cl3 N O P3 Re'
_chemical_formula_weight 1398.59
_space_group_crystal_system monoclinic
_space_group_IT_number 14
_space_group_name_Hall '-P 2ybc'
_space_group_name_H-M_alt 'P 1 21/c 1'
_atom_sites_solution_hydrogens mixed
_atom_sites_solution_primary heavy
_audit_creation_date 2021-01-10
_audit_creation_method
;
Olex2 1.2
(compiled 2018.05.29 svn.r3508 for OlexSys, GUI svn.r5506)
;
_audit_update_record
;
2021-06-24 deposited with the CCDC.	2022-01-18 downloaded from the CCDC.
;
_cell_angle_alpha 90
_cell_angle_beta 106.1640(10)
_cell_angle_gamma 90
_cell_formula_units_Z 4
_cell_length_a 19.2784(8)
_cell_length_b 22.0302(9)
_cell_length_c 17.0720(7)
_cell_measurement_reflns_used 9969
_cell_measurement_temperature 190(2)
_cell_measurement_theta_max 24.16
_cell_measurement_theta_min 2.39
_cell_volume 6964.0(5)
_computing_molecular_graphics 'Olex2 (Dolomanov et al., 2009)'
_computing_publication_material 'Olex2 (Dolomanov et al., 2009)'
_computing_structure_refinement 'ShelXL (Sheldrick, 2015)'
_computing_structure_solution 'ShelXS (Sheldrick, 2008)'
_diffrn_ambient_temperature 190.0
_diffrn_measured_fraction_theta_full 0.993
_diffrn_measured_fraction_theta_max 0.994
_diffrn_measurement_device_type 'CCD area detector'
_diffrn_measurement_method 'phi and omega scans'
_diffrn_radiation_monochromator graphite
_diffrn_radiation_type MoK\a
_diffrn_radiation_wavelength 0.71073
_diffrn_reflns_av_R_equivalents 0.1040
_diffrn_reflns_av_unetI/netI 0.1068
_diffrn_reflns_Laue_measured_fraction_full 0.993
_diffrn_reflns_Laue_measured_fraction_max 0.994
_diffrn_reflns_limit_h_max 22
_diffrn_reflns_limit_h_min -24
_diffrn_reflns_limit_k_max 28
_diffrn_reflns_limit_k_min -24
_diffrn_reflns_limit_l_max 21
_diffrn_reflns_limit_l_min -21
_diffrn_reflns_number 60184
_diffrn_reflns_point_group_measured_fraction_full 0.993
_diffrn_reflns_point_group_measured_fraction_max 0.994
_diffrn_reflns_theta_full 26.000
_diffrn_reflns_theta_max 27.000
_diffrn_reflns_theta_min 2.227
_exptl_absorpt_coefficient_mu 1.972
_exptl_absorpt_correction_T_max 0.821
_exptl_absorpt_correction_T_min 0.629
_exptl_absorpt_correction_type multi-scan
_exptl_crystal_colour orange
_exptl_crystal_colour_primary orange
_exptl_crystal_density_diffrn 1.334
_exptl_crystal_description block
_exptl_crystal_F_000 2848
_exptl_crystal_size_max 0.35
_exptl_crystal_size_mid 0.2
_exptl_crystal_size_min 0.1
_refine_diff_density_max 1.260
_refine_diff_density_min -1.125
_refine_diff_density_rms 0.119
_refine_ls_extinction_method none
_refine_ls_goodness_of_fit_ref 0.950
_refine_ls_hydrogen_treatment mixed
_refine_ls_matrix_type full
_refine_ls_number_parameters 813
_refine_ls_number_reflns 15113
_refine_ls_number_restraints 0
_refine_ls_restrained_S_all 0.950
_refine_ls_R_factor_all 0.1070
_refine_ls_R_factor_gt 0.0507
_refine_ls_shift/su_max 0.001
_refine_ls_shift/su_mean 0.000
_refine_ls_structure_factor_coef Fsqd
_refine_ls_weighting_details
;
 w=1/[\s^2^(Fo^2^)+(0.0479P)^2^]
 where P=(Fo^2^+2Fc^2^)/3
;
_refine_ls_weighting_scheme calc
_refine_ls_wR_factor_gt 0.1013
_refine_ls_wR_factor_ref 0.1156
_reflns_Friedel_coverage 0.000
_reflns_number_gt 9416
_reflns_number_total 15113
_reflns_threshold_expression 'I > 2\s(I)'
_cod_data_source_file d1dt04096k2.cif
_cod_data_source_block baiwei12
_cod_database_code 7709309
_shelxl_version_number 2013-2
_shelx_space_group_comment
;
The symmetry employed for this shelxl refinement is uniquely defined
by the following loop, which should always be used as a source of
symmetry information in preference to the above space-group names.
They are only intended as comments.
;
_shelx_estimated_absorpt_t_max 0.827
_shelx_estimated_absorpt_t_min 0.545
_olex2_refinement_description
;
1. Fixed Uiso
 At 1.2 times of:
  All C(H) groups
 At 1.5 times of:
  All C(H,H,H) groups
2. Others
 Fixed Sof: O1S(0.5) C1S(0.5) H1SA(0.5) H1SB(0.5) H1SC(0.5) C2S(0.5) C3S(0.5)
 H3SA(0.5) H3SB(0.5) H3SC(0.5) O2S(0.5) C4S(0.5) H4SA(0.5) H4SB(0.5) H4SC(0.5)
 C5S(0.5) C6S(0.5) H6SA(0.5) H6SB(0.5) H6SC(0.5)
3.a Ternary CH refined with riding coordinates:
 C1(H1A)
3.b Aromatic/amide H refined with riding coordinates:
 C6(H6), C7(H7), C8(H8), C9(H9), C11(H11), C12(H12), C13(H13), C14(H14),
 C15(H15), C17(H17), C18(H18), C19(H19), C20(H20), C21(H21), C24(H24), C25(H25),
  C26(H26), C27(H27), C28(H28), C31(H31), C32(H32), C33(H33), C34(H34),
 C35(H35), C37(H37), C38(H38), C39(H39), C40(H40), C41(H41), C43(H43), C44(H44),
  C45(H45), C46(H46), C47(H47), C50(H50), C51(H51), C52(H52), C53(H53),
 C54(H54), C56(H56), C57(H57), C58(H58), C59(H59), C60(H60), C62(H62), C63(H63),
  C64(H64), C65(H65), C66(H66), C68(H68), C69(H69), C70(H70), C71(H71), C72(H72)
3.c Idealised Me refined as rotating group:
 C22(H22A,H22B,H22C), C29(H29A,H29B,H29C), C48(H48A,H48B,H48C), C1S(H1SA,H1SB,
 H1SC), C3S(H3SA,H3SB,H3SC), C4S(H4SA,H4SB,H4SC), C6S(H6SA,H6SB,H6SC)
;
_olex2_submission_special_instructions 'No special instructions were received'

loop_
_space_group_symop_operation_xyz
'x, y, z'
'-x, y+1/2, -z+1/2'
'-x, -y, -z'
'x, -y-1/2, z-1/2'

loop_
_atom_site_label
_atom_site_type_symbol
_atom_site_fract_x
_atom_site_fract_y
_atom_site_fract_z
_atom_site_U_iso_or_equiv
_atom_site_adp_type
_atom_site_occupancy
_atom_site_site_symmetry_order
_atom_site_calc_flag
_atom_site_refinement_flags_posn
_atom_site_refinement_flags_adp
_atom_site_refinement_flags_occupancy
_atom_site_disorder_assembly
_atom_site_disorder_group
Re1 Re 0.64258(2) 0.85955(2) 0.46595(2) 0.02982(7) Uani 1 1 d . . . . .
Cl1 Cl 0.55477(8) 0.79699(6) 0.51343(8) 0.0453(4) Uani 1 1 d . . . . .
Cl2 Cl 0.62104(7) 0.93539(6) 0.56195(7) 0.0403(3) Uani 1 1 d . . . . .
Cl3 Cl 0.73315(7) 0.81982(6) 0.58103(7) 0.0417(3) Uani 1 1 d . . . . .
P1 P 0.66020(8) 0.67805(6) 0.32993(8) 0.0341(3) Uani 1 1 d . . . . .
P2 P 0.53513(8) 0.90063(7) 0.37102(8) 0.0369(3) Uani 1 1 d . . . . .
P3 P 0.80265(8) 0.94835(6) 0.49542(7) 0.0324(3) Uani 1 1 d . . . . .
N1 N 0.6432(2) 0.7812(2) 0.4074(2) 0.0316(10) Uani 1 1 d . . . . .
H1 H 0.628(3) 0.755(3) 0.435(4) 0.07(2) Uiso 1 1 d . . . . .
C1 C 0.7105(3) 0.9334(2) 0.4432(3) 0.0296(12) Uani 1 1 d . . . . .
H1A H 0.6827 0.9705 0.4192 0.035 Uiso 1 1 calc R . . . .
C2 C 0.6939(3) 0.8815(2) 0.3917(3) 0.0317(12) Uani 1 1 d . . . . .
C3 C 0.7122(3) 0.8596(2) 0.3204(3) 0.0294(11) Uani 1 1 d . . . . .
C4 C 0.7034(3) 0.7971(2) 0.3015(3) 0.0322(12) Uani 1 1 d . . . . .
C5 C 0.6698(3) 0.7592(2) 0.3491(3) 0.0321(12) Uani 1 1 d . . . . .
C6 C 0.7389(3) 0.8982(2) 0.2704(3) 0.0361(13) Uani 1 1 d . . . . .
H6 H 0.7431 0.9404 0.2820 0.043 Uiso 1 1 calc R . . . .
C7 C 0.7590(3) 0.8759(3) 0.2051(3) 0.0457(15) Uani 1 1 d . . . . .
H7 H 0.7775 0.9025 0.1719 0.055 Uiso 1 1 calc R . . . .
C8 C 0.7521(3) 0.8137(3) 0.1876(3) 0.0448(15) Uani 1 1 d . . . . .
H8 H 0.7659 0.7979 0.1423 0.054 Uiso 1 1 calc R . . . .
C9 C 0.7257(3) 0.7756(2) 0.2356(3) 0.0400(14) Uani 1 1 d . . . . .
H9 H 0.7223 0.7334 0.2237 0.048 Uiso 1 1 calc R . . . .
C10 C 0.7471(3) 0.6450(2) 0.3462(3) 0.0377(13) Uani 1 1 d . . . . .
C11 C 0.8053(3) 0.6686(3) 0.4071(3) 0.0483(15) Uani 1 1 d . . . . .
H11 H 0.7985 0.7032 0.4374 0.058 Uiso 1 1 calc R . . . .
C12 C 0.8726(4) 0.6417(3) 0.4231(4) 0.0591(18) Uani 1 1 d . . . . .
H12 H 0.9123 0.6579 0.4640 0.071 Uiso 1 1 calc R . . . .
C13 C 0.8817(4) 0.5906(3) 0.3788(4) 0.0637(19) Uani 1 1 d . . . . .
H13 H 0.9276 0.5715 0.3904 0.076 Uiso 1 1 calc R . . . .
C14 C 0.8246(4) 0.5675(3) 0.3183(4) 0.0551(17) Uani 1 1 d . . . . .
H14 H 0.8312 0.5326 0.2884 0.066 Uiso 1 1 calc R . . . .
C15 C 0.7578(3) 0.5953(3) 0.3013(3) 0.0500(16) Uani 1 1 d . . . . .
H15 H 0.7190 0.5802 0.2584 0.060 Uiso 1 1 calc R . . . .
C16 C 0.6165(3) 0.6471(2) 0.4005(3) 0.0391(13) Uani 1 1 d . . . . .
C17 C 0.6570(4) 0.6153(3) 0.4695(4) 0.067(2) Uani 1 1 d . . . . .
H17 H 0.7078 0.6110 0.4800 0.080 Uiso 1 1 calc R . . . .
C18 C 0.6216(5) 0.5904(4) 0.5215(4) 0.087(3) Uani 1 1 d . . . . .
H18 H 0.6484 0.5685 0.5680 0.105 Uiso 1 1 calc R . . . .
C19 C 0.5480(5) 0.5965(4) 0.5075(4) 0.075(2) Uani 1 1 d . . . . .
H19 H 0.5246 0.5796 0.5446 0.090 Uiso 1 1 calc R . . . .
C20 C 0.5094(4) 0.6268(3) 0.4409(5) 0.074(2) Uani 1 1 d . . . . .
H20 H 0.4585 0.6303 0.4303 0.089 Uiso 1 1 calc R . . . .
C21 C 0.5439(4) 0.6528(3) 0.3876(4) 0.0636(19) Uani 1 1 d . . . . .
H21 H 0.5165 0.6749 0.3415 0.076 Uiso 1 1 calc R . . . .
C22 C 0.6048(3) 0.6610(3) 0.2296(3) 0.0475(15) Uani 1 1 d . . . . .
H22A H 0.5962 0.6171 0.2245 0.071 Uiso 1 1 calc GR . . . .
H22B H 0.6292 0.6742 0.1893 0.071 Uiso 1 1 calc GR . . . .
H22C H 0.5585 0.6823 0.2200 0.071 Uiso 1 1 calc GR . . . .
C23 C 0.4939(3) 0.8509(3) 0.2847(3) 0.0434(14) Uani 1 1 d . . . . .
C24 C 0.5310(3) 0.8358(3) 0.2290(3) 0.0513(16) Uani 1 1 d . . . . .
H24 H 0.5779 0.8519 0.2347 0.062 Uiso 1 1 calc R . . . .
C25 C 0.4993(4) 0.7965(3) 0.1638(4) 0.068(2) Uani 1 1 d . . . . .
H25 H 0.5240 0.7876 0.1242 0.082 Uiso 1 1 calc R . . . .
C26 C 0.4344(5) 0.7714(4) 0.1571(5) 0.083(3) Uani 1 1 d . . . . .
H26 H 0.4137 0.7446 0.1132 0.099 Uiso 1 1 calc R . . . .
C27 C 0.3985(5) 0.7844(4) 0.2131(6) 0.100(3) Uani 1 1 d . . . . .
H27 H 0.3528 0.7661 0.2084 0.120 Uiso 1 1 calc R . . . .
C28 C 0.4280(4) 0.8248(3) 0.2787(4) 0.071(2) Uani 1 1 d . . . . .
H28 H 0.4026 0.8337 0.3176 0.085 Uiso 1 1 calc R . . . .
C29 C 0.4627(3) 0.9165(3) 0.4155(3) 0.0512(16) Uani 1 1 d . . . . .
H29A H 0.4451 0.8783 0.4325 0.077 Uiso 1 1 calc GR . . . .
H29B H 0.4233 0.9368 0.3752 0.077 Uiso 1 1 calc GR . . . .
H29C H 0.4804 0.9429 0.4631 0.077 Uiso 1 1 calc GR . . . .
C30 C 0.5507(3) 0.9743(3) 0.3294(3) 0.0430(14) Uani 1 1 d . . . . .
C31 C 0.5491(4) 1.0254(3) 0.3757(4) 0.0627(19) Uani 1 1 d . . . . .
H31 H 0.5347 1.0217 0.4244 0.075 Uiso 1 1 calc R . . . .
C32 C 0.5679(4) 1.0818(3) 0.3531(5) 0.077(2) Uani 1 1 d . . . . .
H32 H 0.5674 1.1161 0.3866 0.092 Uiso 1 1 calc R . . . .
C33 C 0.5870(4) 1.0879(4) 0.2834(6) 0.083(2) Uani 1 1 d . . . . .
H33 H 0.5987 1.1269 0.2671 0.099 Uiso 1 1 calc R . . . .
C34 C 0.5896(5) 1.0389(4) 0.2362(5) 0.101(3) Uani 1 1 d . . . . .
H34 H 0.6051 1.0437 0.1884 0.121 Uiso 1 1 calc R . . . .
C35 C 0.5697(4) 0.9809(3) 0.2573(4) 0.073(2) Uani 1 1 d . . . . .
H35 H 0.5693 0.9470 0.2227 0.088 Uiso 1 1 calc R . . . .
C36 C 0.8275(3) 1.0180(2) 0.4559(3) 0.0356(13) Uani 1 1 d . . . . .
C37 C 0.7790(3) 1.0520(2) 0.3953(3) 0.0453(15) Uani 1 1 d . . . . .
H37 H 0.7310 1.0380 0.3728 0.054 Uiso 1 1 calc R . . . .
C38 C 0.8012(4) 1.1063(3) 0.3683(4) 0.0622(19) Uani 1 1 d . . . . .
H38 H 0.7680 1.1295 0.3278 0.075 Uiso 1 1 calc R . . . .
C39 C 0.8693(5) 1.1260(3) 0.3989(4) 0.063(2) Uani 1 1 d . . . . .
H39 H 0.8834 1.1634 0.3804 0.076 Uiso 1 1 calc R . . . .
C40 C 0.9185(4) 1.0930(3) 0.4563(4) 0.0562(17) Uani 1 1 d . . . . .
H40 H 0.9669 1.1068 0.4759 0.067 Uiso 1 1 calc R . . . .
C41 C 0.8980(3) 1.0401(3) 0.4854(3) 0.0445(14) Uani 1 1 d . . . . .
H41 H 0.9322 1.0180 0.5263 0.053 Uiso 1 1 calc R . . . .
C42 C 0.8622(3) 0.8909(2) 0.4772(3) 0.0319(12) Uani 1 1 d . . . . .
C43 C 0.8860(3) 0.8950(3) 0.4070(3) 0.0407(14) Uani 1 1 d . . . . .
H43 H 0.8742 0.9295 0.3724 0.049 Uiso 1 1 calc R . . . .
C44 C 0.9273(3) 0.8482(3) 0.3882(3) 0.0449(15) Uani 1 1 d . . . . .
H44 H 0.9428 0.8503 0.3401 0.054 Uiso 1 1 calc R . . . .
C45 C 0.9456(3) 0.7988(3) 0.4393(3) 0.0462(15) Uani 1 1 d . . . . .
H45 H 0.9720 0.7661 0.4251 0.055 Uiso 1 1 calc R . . . .
C46 C 0.9258(3) 0.7964(3) 0.5115(4) 0.0487(15) Uani 1 1 d . . . . .
H46 H 0.9410 0.7634 0.5480 0.058 Uiso 1 1 calc R . . . .
C47 C 0.8839(3) 0.8422(3) 0.5299(3) 0.0414(14) Uani 1 1 d . . . . .
H47 H 0.8699 0.8403 0.5789 0.050 Uiso 1 1 calc R . . . .
C48 C 0.8163(3) 0.9590(3) 0.6032(3) 0.0441(14) Uani 1 1 d . . . . .
H48A H 0.7869 0.9932 0.6122 0.066 Uiso 1 1 calc GR . . . .
H48B H 0.8674 0.9674 0.6294 0.066 Uiso 1 1 calc GR . . . .
H48C H 0.8019 0.9220 0.6267 0.066 Uiso 1 1 calc GR . . . .
O1S O 0.3355(5) 0.6753(5) 0.3204(6) 0.085(3) Uani 0.5 1 d . . P . .
C1S C 0.3529(7) 0.7316(6) 0.4370(7) 0.067(4) Uani 0.5 1 d . . P . .
H1SA H 0.3570 0.7094 0.4878 0.100 Uiso 0.5 1 calc GR . P . .
H1SB H 0.3303 0.7711 0.4393 0.100 Uiso 0.5 1 calc GR . P . .
H1SC H 0.4012 0.7376 0.4299 0.100 Uiso 0.5 1 calc GR . P . .
C2S C 0.3086(6) 0.6965(5) 0.3680(6) 0.038(3) Uani 0.5 1 d . . P . .
C3S C 0.2367(9) 0.6868(9) 0.3649(9) 0.108(6) Uani 0.5 1 d . . P . .
H3SA H 0.2080 0.7221 0.3402 0.162 Uiso 0.5 1 calc GR . P . .
H3SB H 0.2325 0.6807 0.4202 0.162 Uiso 0.5 1 calc GR . P . .
H3SC H 0.2190 0.6506 0.3320 0.162 Uiso 0.5 1 calc GR . P . .
O2S O 0.3656(6) 0.5748(7) 0.5137(9) 0.126(5) Uani 0.5 1 d . . P . .
C4S C 0.3833(10) 0.5328(7) 0.6358(11) 0.120(8) Uani 0.5 1 d . . P . .
H4SA H 0.3704 0.4897 0.6337 0.180 Uiso 0.5 1 calc GR . P . .
H4SB H 0.3720 0.5519 0.6827 0.180 Uiso 0.5 1 calc GR . P . .
H4SC H 0.4351 0.5369 0.6414 0.180 Uiso 0.5 1 calc GR . P . .
C5S C 0.3450(8) 0.5607(7) 0.5659(11) 0.069(4) Uani 0.5 1 d . . P . .
C6S C 0.2719(12) 0.5714(19) 0.5572(14) 0.28(2) Uani 0.5 1 d . . P . .
H6SA H 0.2669 0.6051 0.5929 0.419 Uiso 0.5 1 calc GR . P . .
H6SB H 0.2497 0.5348 0.5723 0.419 Uiso 0.5 1 calc GR . P . .
H6SC H 0.2477 0.5820 0.5004 0.419 Uiso 0.5 1 calc GR . P . .
C49 C 1.0615(3) 0.6312(2) 0.6100(3) 0.0364(13) Uani 1 1 d . . . . .
C50 C 1.0739(3) 0.6804(3) 0.5633(3) 0.0483(15) Uani 1 1 d . . . . .
H50 H 1.0742 0.7203 0.5845 0.058 Uiso 1 1 calc R . . . .
C51 C 1.0857(3) 0.6727(3) 0.4866(3) 0.0545(17) Uani 1 1 d . . . . .
H51 H 1.0942 0.7071 0.4570 0.065 Uiso 1 1 calc R . . . .
C52 C 1.0849(3) 0.6159(3) 0.4544(4) 0.0589(18) Uani 1 1 d . . . . .
H52 H 1.0921 0.6106 0.4020 0.071 Uiso 1 1 calc R . . . .
C53 C 1.0740(3) 0.5671(3) 0.4978(3) 0.0534(16) Uani 1 1 d . . . . .
H53 H 1.0747 0.5274 0.4762 0.064 Uiso 1 1 calc R . . . .
C54 C 1.0618(3) 0.5746(3) 0.5724(3) 0.0463(15) Uani 1 1 d . . . . .
H54 H 1.0530 0.5395 0.6005 0.056 Uiso 1 1 calc R . . . .
C55 C 1.1284(3) 0.6284(2) 0.7685(3) 0.0400(14) Uani 1 1 d . . . . .
C56 C 1.1883(3) 0.6021(3) 0.7525(4) 0.0502(16) Uani 1 1 d . . . . .
H56 H 1.1845 0.5894 0.6983 0.060 Uiso 1 1 calc R . . . .
C57 C 1.2533(3) 0.5935(3) 0.8112(4) 0.0588(18) Uani 1 1 d . . . . .
H57 H 1.2929 0.5760 0.7963 0.071 Uiso 1 1 calc R . . . .
C58 C 1.2612(4) 0.6097(3) 0.8902(4) 0.0637(19) Uani 1 1 d . . . . .
H58 H 1.3056 0.6032 0.9307 0.076 Uiso 1 1 calc R . . . .
C59 C 1.2036(4) 0.6355(3) 0.9101(3) 0.0563(17) Uani 1 1 d . . . . .
H59 H 1.2081 0.6470 0.9649 0.068 Uiso 1 1 calc R . . . .
C60 C 1.1393(3) 0.6451(3) 0.8512(3) 0.0466(15) Uani 1 1 d . . . . .
H60 H 1.1006 0.6636 0.8667 0.056 Uiso 1 1 calc R . . . .
C61 C 0.9947(3) 0.5835(2) 0.7114(3) 0.0385(13) Uani 1 1 d . . . . .
C62 C 1.0068(3) 0.5444(3) 0.7793(3) 0.0496(16) Uani 1 1 d . . . . .
H62 H 1.0494 0.5500 0.8229 0.060 Uiso 1 1 calc R . . . .
C63 C 0.9604(4) 0.4987(3) 0.7860(4) 0.0656(19) Uani 1 1 d . . . . .
H63 H 0.9718 0.4739 0.8334 0.079 Uiso 1 1 calc R . . . .
C64 C 0.8994(4) 0.4883(3) 0.7270(5) 0.067(2) Uani 1 1 d . . . . .
H64 H 0.8676 0.4566 0.7319 0.080 Uiso 1 1 calc R . . . .
C65 C 0.8836(3) 0.5254(3) 0.6578(4) 0.0571(17) Uani 1 1 d . . . . .
H65 H 0.8404 0.5191 0.6154 0.069 Uiso 1 1 calc R . . . .
C66 C 0.9304(3) 0.5712(3) 0.6507(4) 0.0500(15) Uani 1 1 d . . . . .
H66 H 0.9186 0.5953 0.6027 0.060 Uiso 1 1 calc R . . . .
C67 C 1.0181(3) 0.7050(2) 0.7146(3) 0.0366(13) Uani 1 1 d . . . . .
C68 C 0.9472(3) 0.7174(3) 0.7119(3) 0.0399(13) Uani 1 1 d . . . . .
H68 H 0.9131 0.6852 0.6991 0.048 Uiso 1 1 calc R . . . .
C69 C 0.9232(4) 0.7746(3) 0.7269(3) 0.0508(16) Uani 1 1 d . . . . .
H69 H 0.8740 0.7803 0.7253 0.061 Uiso 1 1 calc R . . . .
C70 C 0.9696(4) 0.8223(3) 0.7438(3) 0.0489(16) Uani 1 1 d . . . . .
H70 H 0.9535 0.8613 0.7548 0.059 Uiso 1 1 calc R . . . .
C71 C 1.0400(4) 0.8131(3) 0.7447(3) 0.0545(17) Uani 1 1 d . . . . .
H71 H 1.0729 0.8462 0.7552 0.065 Uiso 1 1 calc R . . . .
C72 C 1.0640(3) 0.7553(3) 0.7304(3) 0.0481(15) Uani 1 1 d . . . . .
H72 H 1.1131 0.7500 0.7315 0.058 Uiso 1 1 calc R . . . .
B1 B 1.0497(3) 0.6372(3) 0.7004(3) 0.0352(14) Uani 1 1 d . . . . .

loop_
_atom_site_aniso_label
_atom_site_aniso_U_11
_atom_site_aniso_U_22
_atom_site_aniso_U_33
_atom_site_aniso_U_23
_atom_site_aniso_U_13
_atom_site_aniso_U_12
Re1 0.03791(13) 0.02777(12) 0.02734(10) -0.00072(10) 0.01499(8) -0.00156(11)
Cl1 0.0555(9) 0.0456(9) 0.0431(7) -0.0017(6) 0.0277(7) -0.0115(7)
Cl2 0.0528(9) 0.0369(8) 0.0366(6) -0.0079(6) 0.0212(6) 0.0002(7)
Cl3 0.0482(9) 0.0412(8) 0.0354(6) 0.0104(6) 0.0111(6) 0.0009(7)
P1 0.0447(9) 0.0275(8) 0.0311(7) -0.0030(6) 0.0121(6) -0.0032(7)
P2 0.0402(9) 0.0373(9) 0.0346(7) -0.0039(6) 0.0125(6) 0.0040(7)
P3 0.0403(9) 0.0295(8) 0.0286(6) -0.0018(6) 0.0116(6) -0.0042(6)
N1 0.039(3) 0.029(3) 0.030(2) 0.005(2) 0.015(2) -0.002(2)
C1 0.035(3) 0.031(3) 0.024(2) 0.005(2) 0.009(2) 0.000(2)
C2 0.037(3) 0.019(3) 0.038(3) -0.008(2) 0.010(2) -0.011(2)
C3 0.038(3) 0.028(3) 0.024(2) 0.004(2) 0.012(2) -0.003(2)
C4 0.032(3) 0.039(3) 0.029(2) 0.003(2) 0.015(2) 0.000(2)
C5 0.039(3) 0.028(3) 0.031(2) -0.001(2) 0.011(2) -0.001(2)
C6 0.043(3) 0.033(3) 0.034(3) -0.004(2) 0.012(2) -0.008(3)
C7 0.067(4) 0.043(4) 0.036(3) 0.003(3) 0.029(3) -0.010(3)
C8 0.055(4) 0.045(4) 0.040(3) -0.006(3) 0.023(3) -0.005(3)
C9 0.057(4) 0.028(3) 0.043(3) -0.003(2) 0.029(3) 0.000(3)
C10 0.045(3) 0.028(3) 0.043(3) 0.002(3) 0.017(3) -0.005(3)
C11 0.050(4) 0.038(4) 0.055(3) -0.004(3) 0.011(3) 0.002(3)
C12 0.054(4) 0.044(4) 0.071(4) 0.005(4) 0.005(3) -0.007(4)
C13 0.054(4) 0.059(5) 0.080(5) 0.020(4) 0.023(4) 0.015(4)
C14 0.059(4) 0.041(4) 0.068(4) 0.004(3) 0.022(4) 0.017(3)
C15 0.063(4) 0.043(4) 0.045(3) -0.003(3) 0.017(3) 0.001(3)
C16 0.050(4) 0.033(3) 0.035(3) -0.009(2) 0.012(3) -0.011(3)
C17 0.067(5) 0.085(5) 0.049(4) 0.015(4) 0.018(4) -0.013(4)
C18 0.100(7) 0.110(7) 0.050(4) 0.029(4) 0.018(4) -0.018(6)
C19 0.096(6) 0.085(6) 0.054(4) -0.010(4) 0.037(4) -0.042(5)
C20 0.058(5) 0.088(6) 0.084(5) -0.012(5) 0.032(4) -0.026(4)
C21 0.063(5) 0.066(5) 0.066(4) 0.009(4) 0.025(4) -0.013(4)
C22 0.057(4) 0.041(4) 0.042(3) -0.006(3) 0.008(3) -0.005(3)
C23 0.052(4) 0.038(4) 0.037(3) -0.005(3) 0.007(3) 0.000(3)
C24 0.054(4) 0.054(4) 0.039(3) -0.012(3) 0.002(3) 0.011(3)
C25 0.089(6) 0.064(5) 0.042(3) -0.008(3) 0.003(4) 0.025(4)
C26 0.106(7) 0.064(5) 0.059(5) -0.015(4) -0.008(5) -0.014(5)
C27 0.094(7) 0.097(7) 0.102(6) -0.017(6) 0.015(6) -0.045(5)
C28 0.075(5) 0.074(5) 0.062(4) -0.022(4) 0.017(4) -0.023(4)
C29 0.036(3) 0.065(4) 0.056(3) -0.006(3) 0.018(3) 0.004(3)
C30 0.041(3) 0.044(4) 0.043(3) 0.008(3) 0.009(3) 0.015(3)
C31 0.091(5) 0.045(4) 0.054(4) 0.003(3) 0.024(4) 0.009(4)
C32 0.095(6) 0.051(5) 0.075(5) 0.013(4) 0.009(5) 0.009(4)
C33 0.078(6) 0.048(5) 0.113(7) 0.039(5) 0.012(5) 0.010(4)
C34 0.150(9) 0.076(6) 0.103(6) 0.041(5) 0.078(6) 0.029(6)
C35 0.114(7) 0.050(5) 0.068(4) 0.006(4) 0.045(4) 0.011(4)
C36 0.040(3) 0.039(3) 0.032(3) 0.000(2) 0.018(2) -0.002(3)
C37 0.055(4) 0.034(3) 0.047(3) 0.002(3) 0.013(3) -0.005(3)
C38 0.095(6) 0.043(4) 0.050(4) 0.013(3) 0.023(4) 0.001(4)
C39 0.102(6) 0.044(4) 0.055(4) -0.008(3) 0.039(4) -0.028(4)
C40 0.067(5) 0.051(4) 0.056(4) -0.016(3) 0.027(4) -0.021(4)
C41 0.052(4) 0.044(4) 0.042(3) -0.007(3) 0.022(3) -0.005(3)
C42 0.033(3) 0.026(3) 0.033(3) 0.004(2) 0.004(2) -0.002(2)
C43 0.048(4) 0.043(4) 0.031(3) 0.005(3) 0.011(3) -0.003(3)
C44 0.044(4) 0.050(4) 0.043(3) -0.008(3) 0.017(3) 0.000(3)
C45 0.043(4) 0.036(4) 0.059(4) -0.008(3) 0.012(3) 0.006(3)
C46 0.048(4) 0.037(4) 0.060(4) 0.015(3) 0.013(3) 0.003(3)
C47 0.045(3) 0.038(3) 0.046(3) 0.005(3) 0.020(3) -0.002(3)
C48 0.060(4) 0.045(4) 0.032(3) -0.007(3) 0.020(3) -0.005(3)
O1S 0.091(8) 0.097(8) 0.083(7) -0.017(6) 0.050(6) -0.006(6)
C1S 0.072(10) 0.060(9) 0.069(8) 0.005(7) 0.021(8) 0.004(7)
C2S 0.029(6) 0.060(8) 0.026(5) 0.003(5) 0.009(5) 0.021(6)
C3S 0.107(15) 0.139(18) 0.070(10) -0.029(11) 0.011(10) 0.026(13)
O2S 0.078(9) 0.132(12) 0.192(14) 0.034(10) 0.076(9) -0.014(7)
C4S 0.128(15) 0.053(10) 0.127(14) -0.053(11) -0.049(13) 0.005(10)
C5S 0.043(9) 0.054(10) 0.115(13) 0.015(9) 0.029(9) 0.004(7)
C6S 0.085(17) 0.60(7) 0.16(2) 0.18(3) 0.039(16) 0.12(3)
C49 0.041(3) 0.033(3) 0.037(3) 0.001(2) 0.013(2) 0.005(3)
C50 0.056(4) 0.049(4) 0.045(3) 0.005(3) 0.024(3) 0.013(3)
C51 0.068(5) 0.055(4) 0.053(4) 0.017(3) 0.036(3) 0.016(4)
C52 0.061(5) 0.078(5) 0.045(3) 0.003(4) 0.026(3) 0.011(4)
C53 0.062(4) 0.055(4) 0.048(3) -0.014(3) 0.023(3) 0.001(3)
C54 0.053(4) 0.042(4) 0.045(3) -0.001(3) 0.016(3) 0.006(3)
C55 0.055(4) 0.029(3) 0.040(3) 0.003(2) 0.020(3) -0.006(3)
C56 0.049(4) 0.052(4) 0.050(3) 0.002(3) 0.015(3) 0.000(3)
C57 0.041(4) 0.068(5) 0.072(4) 0.001(4) 0.024(3) 0.004(3)
C58 0.045(4) 0.082(5) 0.061(4) 0.001(4) 0.009(3) -0.006(4)
C59 0.068(5) 0.060(5) 0.037(3) 0.005(3) 0.010(3) -0.009(4)
C60 0.058(4) 0.043(4) 0.040(3) 0.002(3) 0.017(3) 0.002(3)
C61 0.045(4) 0.030(3) 0.044(3) -0.005(3) 0.018(3) 0.007(3)
C62 0.067(4) 0.037(4) 0.050(3) 0.006(3) 0.025(3) -0.003(3)
C63 0.087(6) 0.051(5) 0.071(4) 0.005(4) 0.042(4) -0.003(4)
C64 0.091(6) 0.040(4) 0.094(5) -0.008(4) 0.065(5) -0.008(4)
C65 0.052(4) 0.049(4) 0.079(4) -0.022(4) 0.032(4) -0.007(3)
C66 0.056(4) 0.042(4) 0.061(4) -0.002(3) 0.032(3) 0.004(3)
C67 0.054(4) 0.031(3) 0.029(3) -0.001(2) 0.018(3) -0.001(3)
C68 0.044(4) 0.040(4) 0.040(3) 0.007(3) 0.020(3) 0.006(3)
C69 0.055(4) 0.056(4) 0.048(3) 0.007(3) 0.024(3) 0.007(3)
C70 0.066(5) 0.045(4) 0.043(3) 0.001(3) 0.027(3) 0.013(3)
C71 0.086(5) 0.035(4) 0.050(3) -0.007(3) 0.032(3) -0.004(3)
C72 0.062(4) 0.041(4) 0.049(3) -0.003(3) 0.028(3) 0.003(3)
B1 0.045(4) 0.031(3) 0.034(3) 0.004(3) 0.018(3) 0.000(3)

loop_
_atom_type_symbol
_atom_type_description
_atom_type_scat_dispersion_real
_atom_type_scat_dispersion_imag
_atom_type_scat_source
C C 0.0033 0.0016 'International Tables Vol C Tables 4.2.6.8 and 6.1.1.4'
H H 0.0000 0.0000 'International Tables Vol C Tables 4.2.6.8 and 6.1.1.4'
B B 0.0013 0.0007 'International Tables Vol C Tables 4.2.6.8 and 6.1.1.4'
Cl Cl 0.1484 0.1585 'International Tables Vol C Tables 4.2.6.8 and 6.1.1.4'
N N 0.0061 0.0033 'International Tables Vol C Tables 4.2.6.8 and 6.1.1.4'
O O 0.0106 0.0060 'International Tables Vol C Tables 4.2.6.8 and 6.1.1.4'
P P 0.1023 0.0942 'International Tables Vol C Tables 4.2.6.8 and 6.1.1.4'
Re Re -1.0185 7.2310 'International Tables Vol C Tables 4.2.6.8 and 6.1.1.4'

loop_
_geom_angle_atom_site_label_1
_geom_angle_atom_site_label_2
_geom_angle_atom_site_label_3
_geom_angle
_geom_angle_site_symmetry_1
_geom_angle_site_symmetry_3
_geom_angle_publ_flag
Cl2 Re1 Cl1 84.41(5) . . ?
Cl3 Re1 Cl1 86.40(5) . . ?
Cl3 Re1 Cl2 85.50(5) . . ?
Cl3 Re1 P2 167.25(5) . . ?
P2 Re1 Cl1 83.81(5) . . ?
P2 Re1 Cl2 85.43(5) . . ?
N1 Re1 Cl1 77.50(13) . . ?
N1 Re1 Cl2 161.49(13) . . ?
N1 Re1 Cl3 89.43(12) . . ?
N1 Re1 P2 96.39(12) . . ?
N1 Re1 C1 117.79(18) . . ?
C1 Re1 Cl1 164.65(13) . . ?
C1 Re1 Cl2 80.42(13) . . ?
C1 Re1 Cl3 94.68(12) . . ?
C1 Re1 P2 92.63(13) . . ?
C2 Re1 Cl1 153.90(14) . . ?
C2 Re1 Cl2 119.67(15) . . ?
C2 Re1 Cl3 104.27(16) . . ?
C2 Re1 P2 88.02(16) . . ?
C2 Re1 N1 78.84(19) . . ?
C2 Re1 C1 40.06(18) . . ?
C10 P1 C5 109.3(2) . . ?
C10 P1 C16 109.9(3) . . ?
C10 P1 C22 110.5(3) . . ?
C16 P1 C5 107.3(2) . . ?
C16 P1 C22 107.3(3) . . ?
C22 P1 C5 112.5(2) . . ?
C23 P2 Re1 114.42(19) . . ?
C29 P2 Re1 114.15(19) . . ?
C29 P2 C23 104.0(3) . . ?
C29 P2 C30 102.9(3) . . ?
C30 P2 Re1 112.91(18) . . ?
C30 P2 C23 107.4(3) . . ?
C1 P3 C36 107.6(2) . . ?
C1 P3 C42 112.3(2) . . ?
C1 P3 C48 112.1(2) . . ?
C36 P3 C48 107.2(2) . . ?
C42 P3 C36 106.7(2) . . ?
C42 P3 C48 110.5(2) . . ?
C5 N1 Re1 138.3(4) . . ?
P3 C1 Re1 127.6(2) . . ?
C2 C1 Re1 58.0(3) . . ?
C2 C1 P3 118.6(4) . . ?
C1 C2 Re1 81.9(3) . . ?
C1 C2 C3 136.4(5) . . ?
C3 C2 Re1 141.6(4) . . ?
C4 C3 C2 118.4(4) . . ?
C6 C3 C2 122.0(5) . . ?
C6 C3 C4 119.6(4) . . ?
C3 C4 C5 118.7(4) . . ?
C9 C4 C3 118.1(5) . . ?
C9 C4 C5 123.1(5) . . ?
N1 C5 P1 116.8(4) . . ?
N1 C5 C4 122.6(5) . . ?
C4 C5 P1 120.5(4) . . ?
C7 C6 C3 121.0(5) . . ?
C6 C7 C8 119.5(5) . . ?
C9 C8 C7 120.1(5) . . ?
C8 C9 C4 121.6(5) . . ?
C11 C10 P1 119.3(4) . . ?
C15 C10 P1 121.1(4) . . ?
C15 C10 C11 119.6(5) . . ?
C12 C11 C10 120.1(6) . . ?
C11 C12 C13 119.4(6) . . ?
C14 C13 C12 120.6(6) . . ?
C13 C14 C15 119.8(6) . . ?
C14 C15 C10 120.5(6) . . ?
C17 C16 P1 120.0(5) . . ?
C21 C16 P1 120.8(4) . . ?
C21 C16 C17 119.2(6) . . ?
C18 C17 C16 118.7(7) . . ?
C17 C18 C19 121.4(7) . . ?
C20 C19 C18 119.6(7) . . ?
C19 C20 C21 120.1(7) . . ?
C16 C21 C20 120.9(7) . . ?
C24 C23 P2 120.4(5) . . ?
C28 C23 P2 119.8(5) . . ?
C28 C23 C24 119.6(6) . . ?
C23 C24 C25 119.9(6) . . ?
C26 C25 C24 120.6(7) . . ?
C25 C26 C27 119.9(7) . . ?
C26 C27 C28 121.0(8) . . ?
C23 C28 C27 118.8(7) . . ?
C31 C30 P2 118.0(4) . . ?
C31 C30 C35 118.4(6) . . ?
C35 C30 P2 123.4(5) . . ?
C32 C31 C30 121.6(7) . . ?
C33 C32 C31 119.7(7) . . ?
C32 C33 C34 120.6(8) . . ?
C33 C34 C35 120.9(7) . . ?
C30 C35 C34 118.7(7) . . ?
C37 C36 P3 122.8(4) . . ?
C41 C36 P3 119.8(4) . . ?
C41 C36 C37 117.5(5) . . ?
C38 C37 C36 120.0(6) . . ?
C39 C38 C37 120.4(6) . . ?
C38 C39 C40 121.0(6) . . ?
C41 C40 C39 120.0(6) . . ?
C40 C41 C36 121.0(6) . . ?
C43 C42 P3 118.8(4) . . ?
C47 C42 P3 121.7(4) . . ?
C47 C42 C43 119.5(5) . . ?
C44 C43 C42 119.5(5) . . ?
C45 C44 C43 120.1(5) . . ?
C44 C45 C46 120.5(5) . . ?
C47 C46 C45 119.8(5) . . ?
C46 C47 C42 120.5(5) . . ?
O1S C2S C1S 119.6(12) . . ?
O1S C2S C3S 122.6(13) . . ?
C3S C2S C1S 117.7(11) . . ?
O2S C5S C4S 126.7(18) . . ?
O2S C5S C6S 116.2(18) . . ?
C4S C5S C6S 117.1(18) . . ?
C50 C49 B1 124.5(5) . . ?
C54 C49 C50 113.8(5) . . ?
C54 C49 B1 121.7(5) . . ?
C51 C50 C49 122.4(6) . . ?
C52 C51 C50 120.1(6) . . ?
C53 C52 C51 119.5(6) . . ?
C52 C53 C54 120.3(6) . . ?
C53 C54 C49 123.9(6) . . ?
C56 C55 C60 113.9(5) . . ?
C56 C55 B1 124.3(5) . . ?
C60 C55 B1 121.7(5) . . ?
C57 C56 C55 123.5(6) . . ?
C58 C57 C56 120.6(6) . . ?
C57 C58 C59 118.7(6) . . ?
C58 C59 C60 120.5(6) . . ?
C59 C60 C55 122.8(6) . . ?
C62 C61 B1 124.9(5) . . ?
C66 C61 C62 113.6(5) . . ?
C66 C61 B1 121.5(5) . . ?
C63 C62 C61 123.6(6) . . ?
C64 C63 C62 121.3(7) . . ?
C63 C64 C65 118.4(7) . . ?
C66 C65 C64 120.5(7) . . ?
C65 C66 C61 122.7(6) . . ?
C68 C67 C72 114.7(5) . . ?
C68 C67 B1 125.0(5) . . ?
C72 C67 B1 120.3(5) . . ?
C67 C68 C69 123.3(6) . . ?
C70 C69 C68 120.5(6) . . ?
C69 C70 C71 118.7(6) . . ?
C70 C71 C72 120.5(6) . . ?
C67 C72 C71 122.3(6) . . ?
C49 B1 C55 108.4(4) . . ?
C49 B1 C61 108.5(4) . . ?
C49 B1 C67 111.5(4) . . ?
C55 B1 C67 107.8(4) . . ?
C61 B1 C55 109.5(4) . . ?
C61 B1 C67 111.1(5) . . ?

loop_
_geom_bond_atom_site_label_1
_geom_bond_atom_site_label_2
_geom_bond_distance
_geom_bond_site_symmetry_2
_geom_bond_publ_flag
Re1 Cl1 2.4873(13) . ?
Re1 Cl2 2.4553(12) . ?
Re1 Cl3 2.4010(13) . ?
Re1 P2 2.4222(14) . ?
Re1 N1 1.996(4) . ?
Re1 C1 2.190(5) . ?
Re1 C2 1.876(5) . ?
P1 C5 1.819(5) . ?
P1 C10 1.777(6) . ?
P1 C16 1.787(6) . ?
P1 C22 1.788(5) . ?
P2 C23 1.831(5) . ?
P2 C29 1.800(5) . ?
P2 C30 1.830(6) . ?
P3 C1 1.783(5) . ?
P3 C36 1.794(5) . ?
P3 C42 1.793(5) . ?
P3 C48 1.800(5) . ?
N1 C5 1.331(6) . ?
C1 C2 1.424(6) . ?
C2 C3 1.441(6) . ?
C3 C4 1.414(7) . ?
C3 C6 1.399(6) . ?
C4 C5 1.439(6) . ?
C4 C9 1.394(6) . ?
C6 C7 1.370(7) . ?
C7 C8 1.402(7) . ?
C8 C9 1.367(7) . ?
C10 C11 1.399(7) . ?
C10 C15 1.386(7) . ?
C11 C12 1.383(8) . ?
C12 C13 1.396(9) . ?
C13 C14 1.379(8) . ?
C14 C15 1.381(8) . ?
C16 C17 1.406(8) . ?
C16 C21 1.360(8) . ?
C17 C18 1.375(9) . ?
C18 C19 1.377(10) . ?
C19 C20 1.350(9) . ?
C20 C21 1.393(9) . ?
C23 C24 1.380(8) . ?
C23 C28 1.371(8) . ?
C24 C25 1.409(8) . ?
C25 C26 1.342(10) . ?
C26 C27 1.359(11) . ?
C27 C28 1.420(10) . ?
C30 C31 1.382(8) . ?
C30 C35 1.386(8) . ?
C31 C32 1.377(9) . ?
C32 C33 1.347(10) . ?
C33 C34 1.356(11) . ?
C34 C35 1.408(10) . ?
C36 C37 1.402(7) . ?
C36 C41 1.399(7) . ?
C37 C38 1.392(8) . ?
C38 C39 1.342(9) . ?
C39 C40 1.368(9) . ?
C40 C41 1.368(8) . ?
C42 C43 1.401(7) . ?
C42 C47 1.389(7) . ?
C43 C44 1.394(7) . ?
C44 C45 1.378(7) . ?
C45 C46 1.388(7) . ?
C46 C47 1.381(8) . ?
O1S C2S 1.176(12) . ?
C1S C2S 1.467(15) . ?
C2S C3S 1.388(18) . ?
O2S C5S 1.118(17) . ?
C4S C5S 1.36(2) . ?
C5S C6S 1.40(2) . ?
C49 C50 1.405(7) . ?
C49 C54 1.402(7) . ?
C49 B1 1.627(7) . ?
C50 C51 1.399(7) . ?
C51 C52 1.367(8) . ?
C52 C53 1.355(8) . ?
C53 C54 1.369(7) . ?
C55 C56 1.386(8) . ?
C55 C60 1.415(7) . ?
C55 B1 1.647(8) . ?
C56 C57 1.383(8) . ?
C57 C58 1.363(8) . ?
C58 C59 1.371(9) . ?
C59 C60 1.378(8) . ?
C61 C62 1.411(7) . ?
C61 C66 1.403(7) . ?
C61 B1 1.634(8) . ?
C62 C63 1.373(8) . ?
C63 C64 1.337(9) . ?
C64 C65 1.397(9) . ?
C65 C66 1.381(8) . ?
C67 C68 1.383(7) . ?
C67 C72 1.396(7) . ?
C67 B1 1.657(8) . ?
C68 C69 1.389(8) . ?
C69 C70 1.359(8) . ?
C70 C71 1.368(8) . ?
C71 C72 1.399(8) . ?
